data_7059910
loop_
_publ_author_name
'Grguri\'c, Toni'
'Cetina, Mario'
'Petroselli, Manuel'
'Bacchiocchi, Corrado'
'Dzoli\'c, Zoran'
'Cametti, Massimo'

_publ_section_title
;
 Anion binding with biphenyl-bis-urea derivatives: solution and
 solid-state studies
;
_journal_issue 38
_journal_name_full 'New Journal of Chemistry'
_journal_page_first 16294
_journal_page_last 16301
_journal_paper_doi 10.1039/D0NJ03670F
_journal_volume 44
_journal_year 2020
_chemical_formula_moiety 'C26 H22 N4 O2'
_chemical_formula_sum 'C26 H22 N4 O2'
_chemical_formula_weight 422.47
_space_group_IT_number 15
_space_group_name_Hall '-C 2yc'
_space_group_name_H-M_alt 'C 1 2/c 1'
_symmetry_cell_setting monoclinic
_symmetry_Int_Tables_number 15
_symmetry_space_group_name_Hall '-C 2yc'
_symmetry_space_group_name_H-M 'C 1 2/c 1'
_atom_sites_solution_hydrogens geom
_atom_sites_solution_primary direct
_atom_sites_solution_secondary difmap
_audit_creation_date 2020-04-24T10:08:36-00:00
_audit_creation_method 'WinGX routine CIF_UPDATE'
_audit_update_record
;
2020-07-09 deposited with the CCDC.	2020-08-18 downloaded from the CCDC.
;
_cell_angle_alpha 90
_cell_angle_beta 99.9688(17)
_cell_angle_gamma 90
_cell_formula_units_Z 4
_cell_length_a 13.1438(2)
_cell_length_b 4.63066(7)
_cell_length_c 35.1361(7)
_cell_measurement_reflns_used 4494
_cell_measurement_temperature 295(1)
_cell_measurement_theta_max 75.9840
_cell_measurement_theta_min 5.1140
_cell_volume 2106.25(6)
_computing_cell_refinement 'CrysAlisPro 1.171.39.46 (Rigaku OD, 2018)'
_computing_data_collection 'CrysAlisPro 1.171.39.46 (Rigaku OD, 2018)'
_computing_data_reduction 'CrysAlisPro 1.171.39.46 (Rigaku OD, 2018)'
_computing_molecular_graphics 'Mercury (Macrae et al., 2006)'
_computing_publication_material 'OLEX2 (Dolomanov et al., 2009) & WinGX (Farrugia, 2012)'
_computing_structure_refinement 'SHELXL 2018/3 (Sheldrick, 2015)'
_computing_structure_solution 'SIR-2014 (Burla et al., 2015)'
_diffrn_ambient_temperature 295(1)
_diffrn_detector_area_resol_mean 10.4323
_diffrn_measured_fraction_theta_full 0.998
_diffrn_measured_fraction_theta_max 0.998
_diffrn_measurement_device_type 'Xcalibur, Ruby, Nova'
_diffrn_measurement_method '\w scans'
_diffrn_radiation_monochromator mirror
_diffrn_radiation_probe x-ray
_diffrn_radiation_type CuK\a
_diffrn_radiation_wavelength 1.54184
_diffrn_reflns_av_R_equivalents 0.0245
_diffrn_reflns_av_unetI/netI 0.0196
_diffrn_reflns_Laue_measured_fraction_full 0.998
_diffrn_reflns_Laue_measured_fraction_max 0.998
_diffrn_reflns_limit_h_max 15
_diffrn_reflns_limit_h_min -12
_diffrn_reflns_limit_k_max 5
_diffrn_reflns_limit_k_min -5
_diffrn_reflns_limit_l_max 39
_diffrn_reflns_limit_l_min -42
_diffrn_reflns_number 8324
_diffrn_reflns_point_group_measured_fraction_full 0.998
_diffrn_reflns_point_group_measured_fraction_max 0.998
_diffrn_reflns_theta_full 67.684
_diffrn_reflns_theta_max 67.973
_diffrn_reflns_theta_min 5.112
_diffrn_source 'micro-focus sealed X-ray tube'
_exptl_absorpt_coefficient_mu 0.694
_exptl_absorpt_correction_T_max 1.00000
_exptl_absorpt_correction_T_min 0.38280
_exptl_absorpt_correction_type multi-scan
_exptl_absorpt_process_details
;
        CrysAlisPro 1.171.39.46 (Rigaku Oxford Diffraction, 2018)
        Empirical absorption correction using spherical harmonics,
 implemented in SCALE3 ABSPACK scaling algorithm.
;
_exptl_crystal_colour colourless
_exptl_crystal_density_diffrn 1.332
_exptl_crystal_description plate
_exptl_crystal_F_000 888
_exptl_crystal_recrystallization_method 'Re-crystallisation from solvent: dimethyl sulfoxide'
_exptl_crystal_size_max 0.544
_exptl_crystal_size_mid 0.195
_exptl_crystal_size_min 0.053
_refine_diff_density_max 0.195
_refine_diff_density_min -0.188
_refine_diff_density_rms 0.036
_refine_ls_extinction_method none
_refine_ls_goodness_of_fit_ref 1.044
_refine_ls_hydrogen_treatment constr
_refine_ls_matrix_type full
_refine_ls_number_parameters 181
_refine_ls_number_reflns 1927
_refine_ls_number_restraints 2
_refine_ls_restrained_S_all 1.138
_refine_ls_R_factor_all 0.0491
_refine_ls_R_factor_gt 0.0445
_refine_ls_shift/su_max 0.001
_refine_ls_shift/su_mean 0
_refine_ls_structure_factor_coef Fsqd
_refine_ls_weighting_details 'w=1/[\s^2^(Fo^2^)+(0.0800P)^2^+0.5985P] where P=(Fo^2^+2Fc^2^)/3'
_refine_ls_weighting_scheme calc
_refine_ls_wR_factor_gt 0.1253
_refine_ls_wR_factor_ref 0.1318
_reflns_Friedel_coverage 0
_reflns_number_gt 1742
_reflns_number_total 1927
_reflns_threshold_expression 'I > 2\s(I)'
_cod_data_source_file d0nj03670f2.cif
_cod_data_source_block 1
_cod_depositor_comments 'Adding full bibliography for 7059910--7059921.cif.'
_cod_database_code 7059910
_shelx_shelxl_version_number 2018/3

loop_
_symmetry_equiv_pos_as_xyz
'x, y, z'
'-x, y, -z+1/2'
'x+1/2, y+1/2, z'
'-x+1/2, y+1/2, -z+1/2'
'-x, -y, -z'
'x, -y, z-1/2'
'-x+1/2, -y+1/2, -z'
'x+1/2, -y+1/2, z-1/2'

loop_
_atom_site_label
_atom_site_type_symbol
_atom_site_fract_x
_atom_site_fract_y
_atom_site_fract_z
_atom_site_U_iso_or_equiv
_atom_site_adp_type
_atom_site_occupancy
_atom_site_site_symmetry_order
_atom_site_calc_flag
_atom_site_refinement_flags_posn
_atom_site_refinement_flags_adp
_atom_site_refinement_flags_occupancy
_atom_site_disorder_assembly
_atom_site_disorder_group
O1 O 0.37422(7) 0.57144(19) 0.11547(3) 0.0577(3) Uani 1 1 d . . . . .
N1 N 0.45002(8) 0.1497(2) 0.13781(3) 0.0534(3) Uani 1 1 d . . . . .
H1 H 0.445971 -0.035588 0.136904 0.064 Uiso 1 1 calc R U . . .
N2 N 0.29766(8) 0.1452(2) 0.09537(3) 0.0497(3) Uani 1 1 d . . . . .
H2 H 0.300808 -0.03909 0.098429 0.06 Uiso 1 1 calc R U . . .
C1 C 0.53591(9) 0.2779(3) 0.16197(4) 0.0473(3) Uani 1 1 d . . . . .
C2 C 0.63468(11) 0.2056(4) 0.15755(4) 0.0611(4) Uani 1 1 d . . . . .
H2A H 0.645216 0.073726 0.138659 0.073 Uiso 1 1 calc R U . . .
C3 C 0.71884(11) 0.3301(4) 0.18137(5) 0.0731(5) Uani 1 1 d . . . . .
H3 H 0.785519 0.280408 0.178332 0.088 Uiso 1 1 calc R U . . .
C4 C 0.70444(12) 0.5245(4) 0.20918(5) 0.0729(5) Uani 1 1 d . . . . .
H4 H 0.760944 0.607768 0.224956 0.087 Uiso 1 1 calc R U . . .
C5 C 0.60659(14) 0.5955(4) 0.21361(5) 0.0767(5) Uani 1 1 d . . . . .
H5 H 0.596535 0.728304 0.23246 0.092 Uiso 1 1 calc R U . . .
C6 C 0.52188(12) 0.4721(4) 0.19035(5) 0.0638(4) Uani 1 1 d . . . . .
H6 H 0.455465 0.520271 0.193884 0.077 Uiso 1 1 calc R U . . .
C7 C 0.37392(8) 0.3063(3) 0.11605(3) 0.0432(3) Uani 1 1 d . . . . .
C8 C 0.21304(9) 0.2585(2) 0.06906(3) 0.0424(3) Uani 1 1 d . . . . .
C11 C 0.04471(8) 0.4510(3) 0.01463(3) 0.0445(3) Uani 1 1 d D . . . .
C9 C 0.1131(3) 0.2169(8) 0.07450(12) 0.0456(8) Uani 0.51 1 d . . P A 1
H9 H 0.101073 0.126371 0.096925 0.055 Uiso 0.51 1 calc R U P A 1
C10 C 0.0300(5) 0.3067(10) 0.04737(13) 0.0460(10) Uani 0.51 1 d D . P A 1
H10 H -0.036833 0.268642 0.051373 0.055 Uiso 0.51 1 calc R U P A 1
C12 C 0.14651(16) 0.4775(7) 0.00780(9) 0.0487(6) Uani 0.51 1 d D . P A 1
H12 H 0.158111 0.55865 -0.01528 0.058 Uiso 0.51 1 calc R U P A 1
C13 C 0.2310(2) 0.3843(7) 0.03500(10) 0.0499(6) Uani 0.51 1 d . . P A 1
H13 H 0.298 0.406496 0.030292 0.06 Uiso 0.51 1 calc R U P A 1
C9' C 0.1197(4) 0.1155(9) 0.06478(13) 0.0497(9) Uani 0.49 1 d . . P A 2
H9' H 0.1127 -0.048303 0.07942 0.06 Uiso 0.49 1 calc R U P A 2
C10' C 0.0361(5) 0.2178(11) 0.03843(14) 0.0474(10) Uani 0.49 1 d . . P A 2
H10' H -0.027574 0.126473 0.03678 0.057 Uiso 0.49 1 calc R U P A 2
C12' C 0.13485(19) 0.6101(6) 0.02261(8) 0.0416(5) Uani 0.49 1 d . . P A 2
H12' H 0.138544 0.787907 0.010626 0.05 Uiso 0.49 1 calc R U P A 2
C13' C 0.2193(2) 0.5104(7) 0.04795(8) 0.0424(6) Uani 0.49 1 d . . P A 2
H13' H 0.281084 0.612443 0.051008 0.051 Uiso 0.49 1 calc R U P A 2

loop_
_atom_site_aniso_label
_atom_site_aniso_U_11
_atom_site_aniso_U_22
_atom_site_aniso_U_33
_atom_site_aniso_U_23
_atom_site_aniso_U_13
_atom_site_aniso_U_12
O1 0.0590(6) 0.0294(5) 0.0745(7) -0.0001(4) -0.0167(5) 0.0001(3)
N1 0.0515(6) 0.0319(5) 0.0677(7) 0.0004(5) -0.0154(5) 0.0011(4)
N2 0.0496(6) 0.0285(5) 0.0630(7) 0.0029(4) -0.0129(5) -0.0013(4)
C1 0.0468(7) 0.0386(7) 0.0508(7) 0.0069(5) -0.0077(5) -0.0003(5)
C2 0.0537(8) 0.0674(9) 0.0580(8) -0.0007(7) -0.0024(6) 0.0070(7)
C3 0.0460(7) 0.0915(13) 0.0763(10) 0.0116(9) -0.0047(7) 0.0001(8)
C4 0.0642(9) 0.0709(10) 0.0712(9) 0.0054(8) -0.0225(7) -0.0125(8)
C5 0.0805(11) 0.0710(11) 0.0684(10) -0.0153(8) -0.0160(8) 0.0017(9)
C6 0.0555(8) 0.0652(9) 0.0649(9) -0.0094(7) -0.0056(6) 0.0051(7)
C7 0.0434(6) 0.0321(6) 0.0498(7) 0.0004(4) -0.0037(5) 0.0006(4)
C8 0.0425(6) 0.0302(6) 0.0498(6) -0.0010(5) -0.0052(5) 0.0008(4)
C11 0.0410(6) 0.0374(7) 0.0512(7) 0.0035(5) -0.0033(5) -0.0028(5)
C9 0.0501(15) 0.043(2) 0.0407(17) 0.0017(14) -0.0016(13) -0.0041(17)
C10 0.0393(14) 0.056(3) 0.042(2) -0.0033(15) 0.0048(14) -0.0002(19)
C12 0.0458(13) 0.0437(15) 0.0533(15) 0.0110(13) -0.0005(11) -0.0037(12)
C13 0.0368(12) 0.0435(16) 0.0668(18) 0.0050(14) 0.0018(12) -0.0017(12)
C9' 0.0552(18) 0.036(2) 0.052(2) 0.0073(15) -0.0055(16) -0.0112(18)
C10' 0.0384(17) 0.053(3) 0.048(2) 0.0056(18) -0.0018(16) -0.0069(19)
C12' 0.0486(13) 0.0289(12) 0.0446(13) -0.0004(11) 0.0010(10) -0.0043(11)
C13' 0.0377(13) 0.0372(15) 0.0491(15) 0.0006(12) -0.0015(10) -0.0047(12)

loop_
_atom_type_symbol
_atom_type_description
_atom_type_scat_dispersion_real
_atom_type_scat_dispersion_imag
_atom_type_scat_source
C C 0.0181 0.0091 'International Tables Vol C Tables 4.2.6.8 and 6.1.1.4'
H H 0 0 'International Tables Vol C Tables 4.2.6.8 and 6.1.1.4'
N N 0.0311 0.018 'International Tables Vol C Tables 4.2.6.8 and 6.1.1.4'
O O 0.0492 0.0322 'International Tables Vol C Tables 4.2.6.8 and 6.1.1.4'

loop_
_geom_angle_atom_site_label_1
_geom_angle_atom_site_label_2
_geom_angle_atom_site_label_3
_geom_angle
_geom_angle_site_symmetry_1
_geom_angle_site_symmetry_3
_geom_angle_publ_flag
C1 N1 H1 118.5 . . ?
C7 N1 H1 118.5 . . ?
C7 N1 C1 123.04(10) . . ?
C7 N2 H2 117.6 . . ?
C7 N2 C8 124.71(10) . . ?
C8 N2 H2 117.6 . . ?
C2 C1 N1 119.96(13) . . ?
C2 C1 C6 119.17(13) . . ?
C6 C1 N1 120.87(12) . . ?
C1 C2 H2A 120 . . ?
C1 C2 C3 119.94(15) . . ?
C3 C2 H2A 120 . . ?
C2 C3 H3 119.7 . . ?
C4 C3 C2 120.61(15) . . ?
C4 C3 H3 119.7 . . ?
C3 C4 H4 120.3 . . ?
C5 C4 C3 119.42(14) . . ?
C5 C4 H4 120.3 . . ?
C4 C5 H5 119.6 . . ?
C4 C5 C6 120.76(16) . . ?
C6 C5 H5 119.6 . . ?
C1 C6 C5 120.09(14) . . ?
C1 C6 H6 120 . . ?
C5 C6 H6 120 . . ?
O1 C7 N1 122.60(10) . . ?
O1 C7 N2 123.07(10) . . ?
N2 C7 N1 114.34(11) . . ?
C9 C8 N2 121.2(2) . . ?
C9 C8 C13 119.2(2) . . ?
C13 C8 N2 119.12(15) . . ?
C9' C8 N2 118.4(2) . . ?
C9' C8 C13' 118.5(2) . . ?
C13' C8 N2 123.07(14) . . ?
C10 C11 C11 121.1(3) . 5_565 ?
C10 C11 C12 117.5(3) . . ?
C12 C11 C11 121.03(16) . 5_565 ?
C10' C11 C11 121.1(3) . 5_565 ?
C12' C11 C11 121.53(16) . 5_565 ?
C12' C11 C10' 116.8(3) . . ?
C8 C9 H9 119.3 . . ?
C8 C9 C10 121.5(4) . . ?
C10 C9 H9 119.3 . . ?
C11 C10 C9 121.0(5) . . ?
C11 C10 H10 119.5 . . ?
C9 C10 H10 119.5 . . ?
C11 C12 H12 119.3 . . ?
C13 C12 C11 121.5(2) . . ?
C13 C12 H12 119.3 . . ?
C8 C13 C12 119.0(2) . . ?
C8 C13 H13 120.5 . . ?
C12 C13 H13 120.5 . . ?
C8 C9' H9' 120.2 . . ?
C8 C9' C10' 119.6(4) . . ?
C10' C9' H9' 120.2 . . ?
C11 C10' C9' 122.0(5) . . ?
C11 C10' H10' 119 . . ?
C9' C10' H10' 119 . . ?
C11 C12' H12' 119.4 . . ?
C13' C12' C11 121.3(2) . . ?
C13' C12' H12' 119.4 . . ?
C8 C13' H13' 119.7 . . ?
C12' C13' C8 120.7(2) . . ?
C12' C13' H13' 119.7 . . ?

loop_
_geom_bond_atom_site_label_1
_geom_bond_atom_site_label_2
_geom_bond_distance
_geom_bond_site_symmetry_2
_geom_bond_publ_flag
O1 C7 1.2282(16) . ?
N1 H1 0.86 . ?
N1 C1 1.4198(15) . ?
N1 C7 1.3584(15) . ?
N2 H2 0.86 . ?
N2 C7 1.3554(14) . ?
N2 C8 1.4181(14) . ?
C1 C2 1.3752(19) . ?
C1 C6 1.379(2) . ?
C2 H2A 0.93 . ?
C2 C3 1.391(2) . ?
C3 H3 0.93 . ?
C3 C4 1.366(3) . ?
C4 H4 0.93 . ?
C4 C5 1.362(2) . ?
C5 H5 0.93 . ?
C5 C6 1.385(2) . ?
C6 H6 0.93 . ?
C8 C9 1.373(5) . ?
C8 C13 1.387(3) . ?
C8 C9' 1.379(5) . ?
C8 C13' 1.392(3) . ?
C11 C11 1.492(2) 5_565 ?
C11 C10 1.373(5) . ?
C11 C12 1.405(2) . ?
C11 C10' 1.382(5) . ?
C11 C12' 1.382(3) . ?
C9 H9 0.93 . ?
C9 C10 1.384(7) . ?
C10 H10 0.93 . ?
C12 H12 0.93 . ?
C12 C13 1.402(4) . ?
C13 H13 0.93 . ?
C9' H9' 0.93 . ?
C9' C10' 1.392(7) . ?
C10' H10' 0.93 . ?
C12' H12' 0.93 . ?
C12' C13' 1.376(4) . ?
C13' H13' 0.93 . ?

loop_
_geom_torsion_atom_site_label_1
_geom_torsion_atom_site_label_2
_geom_torsion_atom_site_label_3
_geom_torsion_atom_site_label_4
_geom_torsion
_geom_torsion_site_symmetry_1
_geom_torsion_site_symmetry_2
_geom_torsion_site_symmetry_3
_geom_torsion_site_symmetry_4
_geom_torsion_publ_flag
N1 C1 C2 C3 -179.65(13) . . . . ?
N1 C1 C6 C5 -179.86(14) . . . . ?
N2 C8 C9 C10 -174.7(3) . . . . ?
N2 C8 C13 C12 175.5(2) . . . . ?
N2 C8 C9' C10' -178.4(3) . . . . ?
N2 C8 C13' C12' 179.6(2) . . . . ?
C1 N1 C7 O1 0.54(19) . . . . ?
C1 N1 C7 N2 -179.00(12) . . . . ?
C1 C2 C3 C4 -0.1(3) . . . . ?
C2 C1 C6 C5 1.0(2) . . . . ?
C2 C3 C4 C5 0.3(3) . . . . ?
C3 C4 C5 C6 0.2(3) . . . . ?
C4 C5 C6 C1 -0.9(3) . . . . ?
C6 C1 C2 C3 -0.5(2) . . . . ?
C7 N1 C1 C2 -124.51(15) . . . . ?
C7 N1 C1 C6 56.37(18) . . . . ?
C7 N2 C8 C9 -119.3(2) . . . . ?
C7 N2 C8 C13 68.3(2) . . . . ?
C7 N2 C8 C9' -148.0(2) . . . . ?
C7 N2 C8 C13' 30.7(2) . . . . ?
C8 N2 C7 O1 3.95(19) . . . . ?
C8 N2 C7 N1 -176.51(12) . . . . ?
C8 C9 C10 C11 -2.5(6) . . . . ?
C8 C9' C10' C11 3.6(6) . . . . ?
C11 C11 C10 C9 -179.8(3) 5_565 . . . ?
C11 C11 C12 C13 -179.6(2) 5_565 . . . ?
C11 C11 C10' C9' 177.3(3) 5_565 . . . ?
C11 C11 C12' C13' -176.1(2) 5_565 . . . ?
C11 C12 C13 C8 1.2(5) . . . . ?
C11 C12' C13' C8 -6.0(4) . . . . ?
C9 C8 C13 C12 2.9(4) . . . . ?
C10 C11 C12 C13 -5.8(4) . . . . ?
C12 C11 C10 C9 6.4(5) . . . . ?
C13 C8 C9 C10 -2.3(5) . . . . ?
C9' C8 C13' C12' -1.7(4) . . . . ?
C10' C11 C12' C13' 12.1(4) . . . . ?
C12' C11 C10' C9' -10.9(5) . . . . ?
C13' C8 C9' C10' 2.9(5) . . . . ?
